data_2013725
loop_
_publ_author_name
'Taraba, Jan'
'\<Z\'ak, Zdirad'

_publ_section_title
;
 The polysulfonylamines bis(methylsulfonamido) sulfone and
 bis(trifluoromethylsulfonamido) sulfone
;
_journal_issue 1
_journal_name_full 'Acta Crystallographica Section C'
_journal_page_first o79
_journal_page_last o81
_journal_paper_doi 10.1107/S0108270103019462
_journal_volume 60
_journal_year 2004
_chemical_formula_iupac 'C2 H8 N2 O6 S3'
_chemical_formula_moiety 'C2 H8 N2 O6 S3'
_chemical_formula_sum 'C2 H8 N2 O6 S3'
_chemical_formula_weight 252.28
_chemical_name_systematic
;
Bis(methylsulfamido) sulfone
;
_space_group_IT_number 13
_symmetry_cell_setting monoclinic
_symmetry_space_group_name_Hall '-P 2yac'
_symmetry_space_group_name_H-M 'P 1 2/n 1'
_atom_sites_solution_hydrogens geom
_atom_sites_solution_primary direct
_atom_sites_solution_secondary difmap
_audit_creation_method SHELXL97
_cell_angle_alpha 90
_cell_angle_beta 118.01(3)
_cell_angle_gamma 90
_cell_formula_units_Z 4
_cell_length_a 10.107(2)
_cell_length_b 9.715(2)
_cell_length_c 10.620(2)
_cell_measurement_reflns_used 1867
_cell_measurement_temperature 153(2)
_cell_measurement_theta_max 15.2
_cell_measurement_theta_min 3.3
_cell_volume 920.6(4)
_computing_cell_refinement 'KM-4 Software (Kuma, 1995)'
_computing_data_collection 'CrysAlis (Oxford Diffraction, 2002)'
_computing_data_reduction 'KM-4 Software'
_computing_molecular_graphics SHELXTL
_computing_publication_material SHELXTL
_computing_structure_refinement SHELXTL
_computing_structure_solution 'SHELXTL (Bruker, 1998)'
_diffrn_ambient_temperature 153(2)
_diffrn_detector_area_resol_mean '0.06 mm'
_diffrn_measured_fraction_theta_full 0.983
_diffrn_measured_fraction_theta_max 0.983
_diffrn_measurement_device_type 'Kuma KM-4 CCD area-detector'
_diffrn_measurement_method \w
_diffrn_radiation_monochromator graphite
_diffrn_radiation_source 'fine-focus sealed tube'
_diffrn_radiation_type MoK\a
_diffrn_radiation_wavelength 0.71069
_diffrn_reflns_av_R_equivalents 0.047
_diffrn_reflns_av_sigmaI/netI 0.033
_diffrn_reflns_limit_h_max 7
_diffrn_reflns_limit_h_min -12
_diffrn_reflns_limit_k_max 11
_diffrn_reflns_limit_k_min -11
_diffrn_reflns_limit_l_max 12
_diffrn_reflns_limit_l_min -12
_diffrn_reflns_number 5552
_diffrn_reflns_theta_full 25.00
_diffrn_reflns_theta_max 25.00
_diffrn_reflns_theta_min 3.82
_diffrn_standards_decay_% none
_diffrn_standards_interval_count 'after every 100 frames'
_diffrn_standards_interval_time 'not applicable'
_diffrn_standards_number '1 frame'
_exptl_absorpt_coefficient_mu 0.807
_exptl_absorpt_correction_type none
_exptl_crystal_colour white
_exptl_crystal_density_diffrn 1.820
_exptl_crystal_density_meas ?
_exptl_crystal_density_method 'not measured'
_exptl_crystal_description prism
_exptl_crystal_F_000 520
_exptl_crystal_size_max 0.30
_exptl_crystal_size_mid 0.15
_exptl_crystal_size_min 0.15
_refine_diff_density_max 0.56
_refine_diff_density_min -0.61
_refine_ls_extinction_method none
_refine_ls_goodness_of_fit_ref 1.147
_refine_ls_hydrogen_treatment mixed
_refine_ls_matrix_type full
_refine_ls_number_parameters 121
_refine_ls_number_reflns 1599
_refine_ls_number_restraints 0
_refine_ls_restrained_S_all 1.147
_refine_ls_R_factor_all 0.058
_refine_ls_R_factor_gt 0.050
_refine_ls_shift/su_max <0.001
_refine_ls_shift/su_mean 0.000
_refine_ls_structure_factor_coef Fsqd
_refine_ls_weighting_details 'calc w = 1/[\s^2^(Fo^2^)+(0.0784P)^2^+1.2973P] where P=(Fo^2^+2Fc^2^)/3'
_refine_ls_weighting_scheme calc
_refine_ls_wR_factor_gt 0.140
_refine_ls_wR_factor_ref 0.148
_reflns_number_gt 1337
_reflns_number_total 1599
_reflns_threshold_expression I>2\s(I)
_cod_data_source_file av1137.cif
_cod_data_source_block I
_cod_depositor_comments
;
The following automatic conversions were performed:
'_symmetry_cell_setting' value 'Monoclinic' changed to 'monoclinic'
according to '/home/saulius/struct/CIF-dictionaries/cif_core.dic'
dictionary named 'cif_core.dic' version 2.4.1 from 2010-06-29.

Automatic conversion script
Id: cif_fix_enum 1527 2010-12-29 10:47:43Z saulius 

The following automatic conversions were performed:

'_symmetry_cell_setting' value 'Monoclinic' changed to 'monoclinic'
according to /home/saulius/struct/CIF-dictionaries/cif_core.dic
dictionary named 'cif_core.dic' version 2.4.1 from 2010-06-29.

Automatic conversion script
Id: cif_fix_values 1715 2011-07-08 13:25:40Z adriana 

The following automatic conversions were performed:

'_exptl_crystal_density_meas' value 'not measured' was changed to '?'
- the value is perceived as not measured.

Automatic conversion script
Id: cif_fix_values 3008 2015-01-20 13:52:24Z robertas 
;
_cod_original_cell_volume 920.6(3)
_cod_original_sg_symbol_H-M 'P 2/n'
_cod_database_code 2013725
_cod_database_fobs_code 2013725

loop_
_symmetry_equiv_pos_as_xyz
'x, y, z'
'-x+1/2, y, -z+1/2'
'-x, -y, -z'
'x-1/2, -y, z-1/2'

loop_
_atom_site_label
_atom_site_fract_x
_atom_site_fract_y
_atom_site_fract_z
_atom_site_U_iso_or_equiv
_atom_site_adp_type
_atom_site_calc_flag
_atom_site_refinement_flags
_atom_site_occupancy
_atom_site_disorder_assembly
_atom_site_disorder_group
_atom_site_type_symbol
S11 0.77640(10) -0.26416(8) -0.04137(9) 0.0233(3) Uani d . 1 . . S
S21 0.7500 -0.47429(11) -0.2500 0.0215(3) Uani d S 1 . . S
N1 0.8472(3) -0.3761(3) -0.1106(3) 0.0236(6) Uani d . 1 . . N
H1 0.9454 -0.3838 -0.0692 0.028 Uiso calc R 1 . . H
O11 0.8986(3) -0.1732(3) 0.0405(3) 0.0331(6) Uani d . 1 . . O
O21 0.6414(3) -0.2095(2) -0.1551(3) 0.0296(6) Uani d . 1 . . O
O31 0.6379(3) -0.5443(2) -0.2302(2) 0.0292(6) Uani d . 1 . . O
C1 0.7336(5) -0.3629(4) 0.0716(4) 0.0328(9) Uani d . 1 . . C
H1A 0.6895 -0.3038 0.1169 0.049 Uiso calc R 1 . . H
H1B 0.8253 -0.4055 0.1451 0.049 Uiso calc R 1 . . H
H1C 0.6617 -0.4348 0.0162 0.049 Uiso calc R 1 . . H
S12 0.74742(10) 0.23541(8) 0.04881(9) 0.0225(3) Uani d . 1 . . S
S22 0.7500 0.03091(11) 0.2500 0.0210(3) Uani d S 1 . . S
N2 0.8368(3) 0.1303(3) 0.1874(3) 0.0242(7) Uani d . 1 . . N
H2 0.9353 0.1279 0.2290 0.029 Uiso calc R 1 . . H
O12 0.8610(3) 0.3334(2) 0.0658(3) 0.0290(6) Uani d . 1 . . O
O22 0.6135(3) 0.2838(2) 0.0462(3) 0.0301(6) Uani d . 1 . . O
O32 0.6333(3) -0.0393(2) 0.1327(2) 0.0269(6) Uani d . 1 . . O
C2 0.7039(4) 0.1305(4) -0.0991(4) 0.0299(8) Uani d . 1 . . C
H2A 0.6394 0.0547 -0.1001 0.045 Uiso calc R 1 . . H
H2B 0.7965 0.0930 -0.0936 0.045 Uiso calc R 1 . . H
H2C 0.6514 0.1848 -0.1866 0.045 Uiso calc R 1 . . H

loop_
_atom_site_aniso_label
_atom_site_aniso_U_11
_atom_site_aniso_U_22
_atom_site_aniso_U_33
_atom_site_aniso_U_12
_atom_site_aniso_U_13
_atom_site_aniso_U_23
S11 0.0272(5) 0.0187(5) 0.0235(5) 0.0023(3) 0.0115(4) -0.0016(3)
S21 0.0258(7) 0.0161(6) 0.0225(6) 0.000 0.0111(5) 0.000
N1 0.0237(15) 0.0209(14) 0.0252(15) 0.0014(11) 0.0108(12) -0.0008(11)
O11 0.0348(15) 0.0264(13) 0.0345(14) -0.0024(11) 0.0132(12) -0.0090(11)
O21 0.0305(14) 0.0265(12) 0.0303(13) 0.0063(11) 0.0130(11) -0.0007(10)
O31 0.0342(15) 0.0248(12) 0.0283(13) -0.0032(10) 0.0144(11) 0.0034(10)
C1 0.044(2) 0.0313(19) 0.0337(19) 0.0050(17) 0.0268(18) 0.0008(16)
S12 0.0255(5) 0.0188(5) 0.0242(5) 0.0000(3) 0.0125(4) 0.0015(3)
S22 0.0241(6) 0.0161(6) 0.0221(6) 0.000 0.0102(5) 0.000
N2 0.0245(15) 0.0214(14) 0.0281(15) -0.0006(12) 0.0135(13) 0.0013(11)
O12 0.0310(14) 0.0220(12) 0.0374(14) -0.0028(10) 0.0189(11) 0.0043(10)
O22 0.0289(14) 0.0276(13) 0.0359(14) 0.0037(11) 0.0169(11) 0.0054(10)
O32 0.0302(14) 0.0228(12) 0.0262(13) -0.0044(10) 0.0120(11) -0.0042(9)
C2 0.041(2) 0.0254(18) 0.0232(17) -0.0004(16) 0.0147(16) -0.0007(14)

loop_
_atom_type_symbol
_atom_type_description
_atom_type_scat_dispersion_real
_atom_type_scat_dispersion_imag
_atom_type_scat_source
C C 0.0033 0.0016 'International Tables Vol C Tables 4.2.6.8 and 6.1.1.4'
H H 0.0000 0.0000 'International Tables Vol C Tables 4.2.6.8 and 6.1.1.4'
N N 0.0061 0.0033 'International Tables Vol C Tables 4.2.6.8 and 6.1.1.4'
O O 0.0106 0.0060 'International Tables Vol C Tables 4.2.6.8 and 6.1.1.4'
S S 0.1246 0.1234 'International Tables Vol C Tables 4.2.6.8 and 6.1.1.4'

loop_
_geom_angle_atom_site_label_1
_geom_angle_atom_site_label_2
_geom_angle_atom_site_label_3
_geom_angle_site_symmetry_1
_geom_angle_site_symmetry_3
_geom_angle
_geom_angle_publ_flag
O11 S11 O21 . . 119.40(15) ?
O11 S11 N1 . . 104.26(15) ?
O21 S11 N1 . . 107.98(14) ?
O11 S11 C1 . . 110.10(18) ?
O21 S11 C1 . . 109.76(18) ?
N1 S11 C1 . . 104.09(16) yes
O31 S21 O31 . 2_654 122.8(2) ?
O31 S21 N1 . . 108.97(13) ?
O31 S21 N1 2_654 . 103.36(14) ?
O31 S21 N1 . 2_654 103.36(14) ?
O31 S21 N1 2_654 2_654 108.97(13) ?
N1 S21 N1 . 2_654 109.0(2) yes
S21 N1 S11 . . 125.64(18) yes
S21 N1 H1 . . 117.2 ?
S11 N1 H1 . . 117.2 ?
S11 C1 H1A . . 109.5 ?
S11 C1 H1B . . 109.5 ?
H1A C1 H1B . . 109.5 ?
S11 C1 H1C . . 109.5 ?
H1A C1 H1C . . 109.5 ?
H1B C1 H1C . . 109.5 ?
O22 S12 O12 . . 118.75(15) ?
O22 S12 N2 . . 109.64(15) ?
O12 S12 N2 . . 103.04(14) ?
O22 S12 C2 . . 109.90(18) ?
O12 S12 C2 . . 110.43(17) ?
N2 S12 C2 . . 103.86(15) yes
O32 S22 O32 . 2_655 122.8(2) ?
O32 S22 N2 . . 107.96(13) ?
O32 S22 N2 2_655 . 104.79(14) ?
O32 S22 N2 . 2_655 104.79(14) ?
O32 S22 N2 2_655 2_655 107.96(13) ?
N2 S22 N2 . 2_655 107.9(2) yes
S22 N2 S12 . . 123.21(18) yes
S22 N2 H2 . . 118.4 ?
S12 N2 H2 . . 118.4 ?
S12 C2 H2A . . 109.5 ?
S12 C2 H2B . . 109.5 ?
H2A C2 H2B . . 109.5 ?
S12 C2 H2C . . 109.5 ?
H2A C2 H2C . . 109.5 ?
H2B C2 H2C . . 109.5 ?

loop_
_geom_bond_atom_site_label_1
_geom_bond_atom_site_label_2
_geom_bond_site_symmetry_2
_geom_bond_distance
_geom_bond_publ_flag
S11 O11 . 1.433(3) ?
S11 O21 . 1.434(3) yes
S11 N1 . 1.652(3) yes
S11 C1 . 1.742(4) yes
S21 O31 . 1.419(2) ?
S21 O31 2_654 1.419(2) ?
S21 N1 . 1.644(3) yes
S21 N1 2_654 1.644(3) yes
N1 H1 . 0.8800 ?
C1 H1A . 0.9800 ?
C1 H1B . 0.9800 ?
C1 H1C . 0.9800 ?
S12 O22 . 1.421(3) ?
S12 O12 . 1.436(2) yes
S12 N2 . 1.666(3) yes
S12 C2 . 1.747(3) ?
S22 O32 . 1.424(2) ?
S22 O32 2_655 1.424(2) ?
S22 N2 . 1.640(3) yes
S22 N2 2_655 1.640(3) yes
N2 H2 . 0.8800 ?
C2 H2A . 0.9800 ?
C2 H2B . 0.9800 ?
C2 H2C . 0.9800 ?

loop_
_geom_hbond_atom_site_label_D
_geom_hbond_atom_site_label_H
_geom_hbond_atom_site_label_A
_geom_hbond_site_symmetry_A
_geom_hbond_distance_DH
_geom_hbond_distance_HA
_geom_hbond_distance_DA
_geom_hbond_angle_DHA
N1 H1 O12 3_755 0.88 2.00 2.790(4) 149
N2 H2 O21 4_656 0.88 2.02 2.834(4) 154
